data_1551729
loop_
_publ_author_name
'HANDA, Makoto'
'YASUDA, Motoi'
'YOSHIOKA, Daisuke'
'IKEUE, Takahisa'
'MIKURIYA, Masahiro'

_publ_section_title
;
 Crystal Structure of Rhodium(II) Formamidinate Dimer with an Axial
 Acetonitrile Molecule
;
_journal_name_full 'X-ray Structure Analysis Online'
_journal_page_first 15
_journal_paper_doi 10.2116/xraystruct.27.15
_journal_volume 27
_journal_year 2011
_chemical_formula_sum 'C62 H67 N9 O2 Rh2'
_chemical_formula_weight 1176.07
_chemical_name_systematic
; 
[Rh2(form)4(CH3CN)]2H2O 
;
_space_group_IT_number 130
_space_group_name_Hall '-P 4a 2ac'
_space_group_name_H-M_alt 'P 4/n c c :2'
_symmetry_cell_setting tetragonal
_symmetry_space_group_name_Hall '-P 4a 2ac'
_symmetry_space_group_name_H-M 'P 4/n c c :2'
_atom_sites_solution_hydrogens geom
_atom_sites_solution_primary direct
_atom_sites_solution_secondary difmap
_audit_creation_method SHELXL-97
_cell_angle_alpha 90.00
_cell_angle_beta 90.00
_cell_angle_gamma 90.00
_cell_formula_units_Z 4
_cell_length_a 16.275(3)
_cell_length_b 16.275(3)
_cell_length_c 23.955(6)
_cell_measurement_temperature 293(2)
_cell_volume 6345(2)
_computing_cell_refinement 'Bruker SMART'
_computing_data_collection 'Bruker SMART'
_computing_data_reduction 'Bruker SAINT'
_computing_molecular_graphics 'Bruker SHELXL'
_computing_publication_material 'Bruker SHELXL'
_computing_structure_refinement 'SHELXL-97 (Sheldrick, 1997)'
_computing_structure_solution 'SHELXS-97 (Sheldrick, 1990)'
_diffrn_ambient_temperature 293(2)
_diffrn_measured_fraction_theta_full 0.998
_diffrn_measured_fraction_theta_max 0.998
_diffrn_measurement_device_type 'CCD area detector'
_diffrn_measurement_method 'psi and omega scans'
_diffrn_radiation_monochromator graphite
_diffrn_radiation_source 'fine-focus sealed tube'
_diffrn_radiation_type MoK\a
_diffrn_radiation_wavelength 0.71073
_diffrn_reflns_av_R_equivalents 0.0546
_diffrn_reflns_av_sigmaI/netI 0.0264
_diffrn_reflns_limit_h_max 20
_diffrn_reflns_limit_h_min -18
_diffrn_reflns_limit_k_max 18
_diffrn_reflns_limit_k_min -20
_diffrn_reflns_limit_l_max 29
_diffrn_reflns_limit_l_min -29
_diffrn_reflns_number 33804
_diffrn_reflns_theta_full 26.36
_diffrn_reflns_theta_max 26.36
_diffrn_reflns_theta_min 1.77
_exptl_absorpt_coefficient_mu 0.566
_exptl_absorpt_correction_T_max 0.8265
_exptl_absorpt_correction_T_min 0.7277
_exptl_absorpt_correction_type empirical
_exptl_absorpt_process_details SADABS
_exptl_crystal_colour reddish-brown
_exptl_crystal_density_diffrn 1.231
_exptl_crystal_density_method 'not measured'
_exptl_crystal_description plate
_exptl_crystal_F_000 2432
_exptl_crystal_size_max 0.60
_exptl_crystal_size_mid 0.35
_exptl_crystal_size_min 0.35
_refine_diff_density_max 0.722
_refine_diff_density_min -0.387
_refine_diff_density_rms 0.100
_refine_ls_extinction_method none
_refine_ls_goodness_of_fit_ref 0.978
_refine_ls_hydrogen_treatment constr
_refine_ls_matrix_type full
_refine_ls_number_parameters 174
_refine_ls_number_reflns 3250
_refine_ls_number_restraints 6
_refine_ls_restrained_S_all 0.977
_refine_ls_R_factor_all 0.0763
_refine_ls_R_factor_gt 0.0437
_refine_ls_shift/su_max 0.000
_refine_ls_shift/su_mean 0.000
_refine_ls_structure_factor_coef Fsqd
_refine_ls_weighting_details 'calc w=1/[\s^2^(Fo^2^)+(0.1047P)^2^+0.0000P] where P=(Fo^2^+2Fc^2^)/3'
_refine_ls_weighting_scheme calc
_refine_ls_wR_factor_gt 0.1402
_refine_ls_wR_factor_ref 0.1605
_reflns_number_gt 1805
_reflns_number_total 3250
_reflns_threshold_expression >2sigma(I)
_cod_data_source_file 27_15_1.cif
_cod_data_source_block rhformd
_cod_depositor_comments
;
The following automatic conversions were performed:

'_symmetry_cell_setting' value 'Tetragonal' changed to 'tetragonal'
according to
/home/andrius/struct/COD-crude-data/automatic-downloads/current/J-STAGE/lib/dictionaries/cif_core.dic
dictionary named 'cif_core.dic' version 2.4.2 from 2011-04-26.

Automatic conversion script
Id: cif_fix_values 6524 2018-11-02 12:15:13Z antanas 
;
_cod_original_sg_symbol_H-M P4/ncc
_cod_database_code 1551729

loop_
_symmetry_equiv_pos_as_xyz
'x, y, z'
'-x+1/2, -y+1/2, z'
'-y+1/2, x, z'
'y, -x+1/2, z'
'-x, y+1/2, -z+1/2'
'x+1/2, -y, -z+1/2'
'y+1/2, x+1/2, -z+1/2'
'-y, -x, -z+1/2'
'-x, -y, -z'
'x-1/2, y-1/2, -z'
'y-1/2, -x, -z'
'-y, x-1/2, -z'
'x, -y-1/2, z-1/2'
'-x-1/2, y, z-1/2'
'-y-1/2, -x-1/2, z-1/2'
'y, x, z-1/2'

loop_
_atom_site_label
_atom_site_type_symbol
_atom_site_fract_x
_atom_site_fract_y
_atom_site_fract_z
_atom_site_U_iso_or_equiv
_atom_site_adp_type
_atom_site_occupancy
_atom_site_symmetry_multiplicity
_atom_site_calc_flag
_atom_site_refinement_flags
Rh1 Rh 0.2500 0.2500 0.13999(2) 0.0479(2) Uani 1 4 d S
Rh2 Rh 0.2500 0.2500 0.24331(2) 0.0492(2) Uani 1 4 d S
N1 N 0.13280(19) 0.20479(19) 0.14333(11) 0.0592(8) Uani 1 1 d .
N2 N 0.1447(2) 0.1807(2) 0.23861(12) 0.0605(8) Uani 1 1 d .
C1 C 0.1054(3) 0.1748(2) 0.19046(14) 0.0596(10) Uani 1 1 d .
H1A H 0.0551 0.1477 0.1901 0.072 Uiso 1 1 calc R
C2 C 0.0759(3) 0.2113(2) 0.09880(15) 0.0591(9) Uani 1 1 d .
C3 C 0.1004(3) 0.1929(3) 0.04536(15) 0.0663(11) Uani 1 1 d .
H3A H 0.1539 0.1752 0.0388 0.080 Uiso 1 1 calc R
C4 C 0.0457(3) 0.2007(3) 0.00098(16) 0.0772(13) Uani 1 1 d .
H4A H 0.0637 0.1885 -0.0349 0.093 Uiso 1 1 calc R
C5 C -0.0344(3) 0.2259(3) 0.00879(19) 0.0766(14) Uani 1 1 d .
C6 C -0.0576(4) 0.2433(3) 0.0626(2) 0.0841(15) Uani 1 1 d .
H6A H -0.1114 0.2596 0.0695 0.101 Uiso 1 1 calc R
C7 C -0.0033(3) 0.2373(3) 0.10690(18) 0.0742(13) Uani 1 1 d .
H7A H -0.0208 0.2510 0.1426 0.089 Uiso 1 1 calc R
C8 C -0.0939(4) 0.2353(3) -0.0392(2) 0.1048(18) Uani 1 1 d .
H8A H -0.1445 0.2582 -0.0257 0.157 Uiso 1 1 calc R
H8B H -0.1043 0.1825 -0.0556 0.157 Uiso 1 1 calc R
H8C H -0.0706 0.2712 -0.0668 0.157 Uiso 1 1 calc R
C9 C 0.1129(2) 0.1314(3) 0.28331(16) 0.0610(10) Uani 1 1 d .
C10 C 0.1132(3) 0.0477(3) 0.28088(17) 0.0800(13) Uani 1 1 d .
H10A H 0.1351 0.0215 0.2497 0.096 Uiso 1 1 calc R
C11 C 0.0812(3) 0.0009(3) 0.32440(19) 0.0863(14) Uani 1 1 d .
H11A H 0.0834 -0.0562 0.3224 0.104 Uiso 1 1 calc R
C12 C 0.0465(3) 0.0375(3) 0.37004(19) 0.0789(13) Uani 1 1 d .
C13 C 0.0484(3) 0.1216(4) 0.37285(18) 0.0923(15) Uani 1 1 d .
H13A H 0.0276 0.1477 0.4044 0.111 Uiso 1 1 calc R
C14 C 0.0802(3) 0.1683(3) 0.33023(17) 0.0819(13) Uani 1 1 d .
H14A H 0.0797 0.2253 0.3330 0.098 Uiso 1 1 calc R
C15 C 0.0100(3) -0.0147(3) 0.4166(2) 0.1098(19) Uani 1 1 d .
H15A H 0.0160 0.0134 0.4516 0.165 Uiso 1 1 calc R
H15B H 0.0382 -0.0665 0.4183 0.165 Uiso 1 1 calc R
H15C H -0.0473 -0.0241 0.4094 0.165 Uiso 1 1 calc R
N3 N 0.2500 0.2500 0.3318(3) 0.0563(15) Uani 1 4 d S
C16 C 0.2500 0.2500 0.3766(3) 0.061(2) Uani 1 4 d S
C17 C 0.2500 0.2500 0.4357(4) 0.142(7) Uani 1 4 d SU
H17A H 0.2711 0.3015 0.4491 0.213 Uiso 0.25 1 calc PR
H17B H 0.2840 0.2060 0.4491 0.213 Uiso 0.25 1 calc PR
H17C H 0.1949 0.2425 0.4491 0.213 Uiso 0.25 1 calc PR
O1 O -0.1392(7) 0.1392(7) 0.2500 0.476(10) Uani 1 2 d S

loop_
_atom_site_aniso_label
_atom_site_aniso_U_11
_atom_site_aniso_U_22
_atom_site_aniso_U_33
_atom_site_aniso_U_23
_atom_site_aniso_U_13
_atom_site_aniso_U_12
Rh1 0.0591(3) 0.0591(3) 0.0254(3) 0.000 0.000 0.000
Rh2 0.0616(3) 0.0616(3) 0.0245(3) 0.000 0.000 0.000
N1 0.067(2) 0.073(2) 0.0373(17) 0.0027(15) -0.0022(14) -0.0057(19)
N2 0.070(2) 0.078(2) 0.0335(17) 0.0080(14) 0.0018(14) -0.0115(17)
C1 0.066(2) 0.070(3) 0.043(2) 0.0027(18) 0.0013(18) -0.003(2)
C2 0.072(3) 0.064(2) 0.042(2) 0.0034(18) -0.0096(19) -0.008(2)
C3 0.072(3) 0.086(3) 0.040(2) 0.001(2) -0.0080(19) -0.005(2)
C4 0.103(4) 0.087(4) 0.041(2) 0.001(2) -0.008(2) -0.015(3)
C5 0.089(4) 0.081(3) 0.060(3) 0.012(2) -0.022(2) -0.015(3)
C6 0.080(3) 0.097(4) 0.076(4) 0.003(2) -0.013(2) 0.014(2)
C7 0.084(3) 0.089(3) 0.050(3) -0.002(2) -0.009(2) 0.012(2)
C8 0.107(4) 0.131(5) 0.076(3) 0.017(3) -0.044(3) -0.019(3)
C9 0.064(2) 0.079(3) 0.040(2) 0.0044(18) 0.0010(18) -0.006(2)
C10 0.112(4) 0.076(3) 0.051(3) -0.004(2) 0.006(3) -0.024(3)
C11 0.109(4) 0.075(3) 0.074(3) 0.009(3) 0.003(3) -0.021(3)
C12 0.072(3) 0.116(4) 0.049(3) 0.021(3) 0.005(2) -0.014(3)
C13 0.112(4) 0.105(4) 0.060(3) 0.011(3) 0.034(3) 0.003(3)
C14 0.100(3) 0.085(3) 0.060(3) 0.007(2) 0.020(2) 0.003(3)
C15 0.104(4) 0.144(5) 0.082(4) 0.053(3) 0.007(3) -0.028(4)
N3 0.067(3) 0.067(3) 0.035(4) 0.000 0.000 0.000
C16 0.081(3) 0.081(3) 0.022(4) 0.000 0.000 0.000
C17 0.200(11) 0.200(11) 0.026(6) 0.000 0.000 0.000
O1 0.361(13) 0.361(13) 0.71(3) 0.123(17) 0.123(17) 0.069(14)

loop_
_atom_type_symbol
_atom_type_description
_atom_type_scat_dispersion_real
_atom_type_scat_dispersion_imag
_atom_type_scat_source
C C 0.0033 0.0016 'International Tables Vol C Tables 4.2.6.8 and 6.1.1.4'
H H 0.0000 0.0000 'International Tables Vol C Tables 4.2.6.8 and 6.1.1.4'
N N 0.0061 0.0033 'International Tables Vol C Tables 4.2.6.8 and 6.1.1.4'
Rh Rh -1.1178 0.9187 'International Tables Vol C Tables 4.2.6.8 and 6.1.1.4'
O O 0.0106 0.0060 'International Tables Vol C Tables 4.2.6.8 and 6.1.1.4'

loop_
_geom_angle_atom_site_label_1
_geom_angle_atom_site_label_2
_geom_angle_atom_site_label_3
_geom_angle
_geom_angle_site_symmetry_1
_geom_angle_site_symmetry_3
N1 Rh1 N1 89.913(6) 3 .
N1 Rh1 N1 89.913(6) 3 2
N1 Rh1 N1 175.52(15) . 2
N1 Rh1 N1 175.52(15) 3 4
N1 Rh1 N1 89.913(6) . 4
N1 Rh1 N1 89.912(6) 2 4
N1 Rh1 Rh2 87.76(7) 3 .
N1 Rh1 Rh2 87.76(7) . .
N1 Rh1 Rh2 87.76(7) 2 .
N1 Rh1 Rh2 87.76(7) 4 .
N2 Rh2 N2 89.828(9) . 3
N2 Rh2 N2 173.72(16) . 2
N2 Rh2 N2 89.828(9) 3 2
N2 Rh2 N2 89.828(9) . 4
N2 Rh2 N2 173.72(16) 3 4
N2 Rh2 N2 89.828(9) 2 4
N2 Rh2 N3 93.14(8) . .
N2 Rh2 N3 93.14(8) 3 .
N2 Rh2 N3 93.14(8) 2 .
N2 Rh2 N3 93.14(8) 4 .
N2 Rh2 Rh1 86.86(8) . .
N2 Rh2 Rh1 86.86(8) 3 .
N2 Rh2 Rh1 86.86(8) 2 .
N2 Rh2 Rh1 86.86(8) 4 .
N3 Rh2 Rh1 180.0 . .
C1 N1 C2 117.0(3) . .
C1 N1 Rh1 119.1(2) . .
C2 N1 Rh1 123.6(2) . .
C1 N2 C9 115.8(3) . .
C1 N2 Rh2 119.4(2) . .
C9 N2 Rh2 124.6(2) . .
N1 C1 N2 124.1(4) . .
N1 C1 H1A 118.0 . .
N2 C1 H1A 118.0 . .
C7 C2 C3 118.2(4) . .
C7 C2 N1 122.1(4) . .
C3 C2 N1 119.7(4) . .
C2 C3 C4 120.4(4) . .
C2 C3 H3A 119.8 . .
C4 C3 H3A 119.8 . .
C5 C4 C3 121.9(4) . .
C5 C4 H4A 119.1 . .
C3 C4 H4A 119.1 . .
C6 C5 C4 116.7(4) . .
C6 C5 C8 121.2(5) . .
C4 C5 C8 122.2(5) . .
C5 C6 C7 122.0(5) . .
C5 C6 H6A 119.0 . .
C7 C6 H6A 119.0 . .
C2 C7 C6 120.9(4) . .
C2 C7 H7A 119.5 . .
C6 C7 H7A 119.5 . .
C5 C8 H8A 109.5 . .
C5 C8 H8B 109.5 . .
H8A C8 H8B 109.5 . .
C5 C8 H8C 109.5 . .
H8A C8 H8C 109.5 . .
H8B C8 H8C 109.5 . .
C10 C9 C14 118.1(4) . .
C10 C9 N2 121.7(4) . .
C14 C9 N2 120.2(4) . .
C9 C10 C11 120.9(4) . .
C9 C10 H10A 119.6 . .
C11 C10 H10A 119.6 . .
C12 C11 C10 121.0(4) . .
C12 C11 H11A 119.5 . .
C10 C11 H11A 119.5 . .
C11 C12 C13 117.7(4) . .
C11 C12 C15 120.3(5) . .
C13 C12 C15 122.0(5) . .
C12 C13 C14 121.6(4) . .
C12 C13 H13A 119.2 . .
C14 C13 H13A 119.2 . .
C13 C14 C9 120.6(4) . .
C13 C14 H14A 119.7 . .
C9 C14 H14A 119.7 . .
C12 C15 H15A 109.5 . .
C12 C15 H15B 109.5 . .
H15A C15 H15B 109.5 . .
C12 C15 H15C 109.5 . .
H15A C15 H15C 109.5 . .
H15B C15 H15C 109.5 . .
C16 N3 Rh2 180.000(1) . .
N3 C16 C17 180.000(2) . .
C16 C17 H17A 109.5 . .
C16 C17 H17B 109.5 . .
H17A C17 H17B 109.5 . .
C16 C17 H17C 109.5 . .
H17A C17 H17C 109.5 . .
H17B C17 H17C 109.5 . .

loop_
_geom_bond_atom_site_label_1
_geom_bond_atom_site_label_2
_geom_bond_distance
_geom_bond_site_symmetry_2
Rh1 N1 2.046(3) 3
Rh1 N1 2.046(3) .
Rh1 N1 2.046(3) 2
Rh1 N1 2.046(3) 4
Rh1 Rh2 2.4750(10) .
Rh2 N2 2.055(3) .
Rh2 N2 2.055(3) 3
Rh2 N2 2.055(3) 2
Rh2 N2 2.055(3) 4
Rh2 N3 2.119(7) .
N1 C1 1.308(4) .
N1 C2 1.416(4) .
N2 C1 1.323(4) .
N2 C9 1.435(5) .
C1 H1A 0.9300 .
C2 C7 1.371(6) .
C2 C3 1.374(5) .
C3 C4 1.392(5) .
C3 H3A 0.9300 .
C4 C5 1.380(6) .
C4 H4A 0.9300 .
C5 C6 1.372(6) .
C5 C8 1.510(6) .
C6 C7 1.385(6) .
C6 H6A 0.9300 .
C7 H7A 0.9300 .
C8 H8A 0.9600 .
C8 H8B 0.9600 .
C8 H8C 0.9600 .
C9 C10 1.364(6) .
C9 C14 1.381(5) .
C10 C11 1.393(6) .
C10 H10A 0.9300 .
C11 C12 1.367(6) .
C11 H11A 0.9300 .
C12 C13 1.371(7) .
C12 C15 1.524(5) .
C13 C14 1.375(6) .
C13 H13A 0.9300 .
C14 H14A 0.9300 .
C15 H15A 0.9600 .
C15 H15B 0.9600 .
C15 H15C 0.9600 .
N3 C16 1.074(10) .
C16 C17 1.416(11) .
C17 H17A 0.9600 .
C17 H17B 0.9600 .
C17 H17C 0.9600 .
